data_4313698
loop_
_publ_author_name
'En-Qing Gao'
'Shi-Qiang Bai'
'Yan-Feng Yue'
'Zhe-Ming Wang'
'Chun-Hua Yan'

_publ_contact_author_address
;
State Key Lab of Rare Earth Materials Chemistry and Applications & 
PKU-HKU Joint Lab on Rare Earth Materials and Bioinorganic Chemistry, 
College of Chemistry and Molecular Engineering, 
Peking University, 
Beijing 100871, 
China
;
_publ_contact_author_email chyan@chem.pku.edu.cn
_publ_contact_author_fax 86-(10)-62754179
_publ_contact_author_name 'Prof. Chun-Hua Yan'
_publ_contact_author_phone 86-(10)-62754179
_publ_section_title
;
 New One-Dimensional Azido-Bridged Manganese(II) Coordination Polymers
 Exhibiting Alternating Ferromagnetic-Antiferromagnetic Interactions:
 Structural and Magnetic Studies
;
_journal_name_full 'Inorganic Chemistry'
_journal_page_first 3642
_journal_page_last 3649
_journal_paper_doi 10.1021/ic0262987
_journal_volume 42
_journal_year 2003
_chemical_formula_sum 'C12 H10 Mn N8'
_chemical_formula_weight 321.22
_chemical_name_systematic
; 
 ? 
;
_space_group_IT_number 14
_symmetry_cell_setting monoclinic
_symmetry_space_group_name_Hall '-P 2ybc'
_symmetry_space_group_name_H-M 'P 1 21/c 1'
_atom_sites_solution_hydrogens geom
_atom_sites_solution_primary direct
_atom_sites_solution_secondary difmap
_audit_creation_method SHELXL-97
_cell_angle_alpha 90.00
_cell_angle_beta 98.4536(11)
_cell_angle_gamma 90.00
_cell_formula_units_Z 4
_cell_length_a 7.6732(2)
_cell_length_b 10.1040(3)
_cell_length_c 17.9135(7)
_cell_measurement_reflns_used 37664
_cell_measurement_temperature 293(2)
_cell_measurement_theta_max 27.485
_cell_measurement_theta_min 3.395
_cell_volume 1373.74(8)
_computing_cell_refinement 'HKL Scalepack (Otwinowski & Minor, 1997)'
_computing_data_collection 'KappaCCD (Nonius B. V., 1998)'
_computing_data_reduction 'HKL Denzo (Otwinowski & Minor, 1997) & maXus (Mackay et al., 1998)'
_computing_molecular_graphics 'Bruker SHELXTL V5.1 (Sheldrick, 1998)'
_computing_publication_material 'SHELXL-97 (Sheldrick, 1997)'
_computing_structure_refinement 'SHELXL-97 (Sheldrick, 1997)'
_computing_structure_solution 'SHELXS-97 (Sheldrick, 1997)'
_diffrn_ambient_temperature 293(2)
_diffrn_detector_area_resol_mean 0.76
_diffrn_measured_fraction_theta_full 0.993
_diffrn_measured_fraction_theta_max 0.993
_diffrn_measurement_device_type 'NONIUS KappaCCD'
_diffrn_measurement_method CCD
_diffrn_radiation_monochromator graphite
_diffrn_radiation_source 'fine-focus sealed tube'
_diffrn_radiation_type MoK\a
_diffrn_radiation_wavelength 0.71073
_diffrn_reflns_av_R_equivalents 0.0634
_diffrn_reflns_av_sigmaI/netI 0.0429
_diffrn_reflns_limit_h_max 9
_diffrn_reflns_limit_h_min -9
_diffrn_reflns_limit_k_max 13
_diffrn_reflns_limit_k_min -11
_diffrn_reflns_limit_l_max 23
_diffrn_reflns_limit_l_min -23
_diffrn_reflns_number 24067
_diffrn_reflns_theta_full 27.50
_diffrn_reflns_theta_max 27.50
_diffrn_reflns_theta_min 3.42
_diffrn_standards_decay_% none
_exptl_absorpt_coefficient_mu 0.967
_exptl_absorpt_correction_T_max 0.960
_exptl_absorpt_correction_T_min 0.841
_exptl_absorpt_correction_type empirical
_exptl_absorpt_process_details '(Blessing, 1995, 1997)'
_exptl_crystal_colour orange
_exptl_crystal_density_diffrn 1.553
_exptl_crystal_density_method 'not measured'
_exptl_crystal_description Plate
_exptl_crystal_F_000 652
_exptl_crystal_size_max 0.30
_exptl_crystal_size_mid 0.25
_exptl_crystal_size_min 0.05
_refine_diff_density_max 0.349
_refine_diff_density_min -0.427
_refine_diff_density_rms 0.057
_refine_ls_extinction_method none
_refine_ls_goodness_of_fit_ref 1.090
_refine_ls_hydrogen_treatment mixed
_refine_ls_matrix_type full
_refine_ls_number_parameters 190
_refine_ls_number_reflns 3128
_refine_ls_number_restraints 0
_refine_ls_restrained_S_all 1.090
_refine_ls_R_factor_all 0.0732
_refine_ls_R_factor_gt 0.0442
_refine_ls_shift/su_max 0.000
_refine_ls_shift/su_mean 0.000
_refine_ls_structure_factor_coef Fsqd
_refine_ls_weighting_details 'calc w=1/[\s^2^(Fo^2^)+(0.0330P)^2^+0.9900P] where P=(Fo^2^+2Fc^2^)/3'
_refine_ls_weighting_scheme calc
_refine_ls_wR_factor_gt 0.0932
_refine_ls_wR_factor_ref 0.1020
_reflns_number_gt 2309
_reflns_number_total 3128
_reflns_threshold_expression >2sigma(I)
_cod_data_source_file ic0262987si20021223_061038_1.cif
_cod_data_source_block 1
_cod_database_code 4313698

loop_
_symmetry_equiv_pos_as_xyz
'x, y, z'
'-x, y+1/2, -z+1/2'
'-x, -y, -z'
'x, -y-1/2, z-1/2'

loop_
_atom_site_label
_atom_site_type_symbol
_atom_site_fract_x
_atom_site_fract_y
_atom_site_fract_z
_atom_site_U_iso_or_equiv
_atom_site_adp_type
_atom_site_occupancy
_atom_site_symmetry_multiplicity
_atom_site_calc_flag
_atom_site_refinement_flags
_atom_site_disorder_assembly
_atom_site_disorder_group
Mn1 Mn 0.32851(5) 0.89935(4) 0.01229(2) 0.03802(14) Uani 1 1 d . . .
N1 N 0.4831(3) 0.7863(2) 0.10999(13) 0.0405(5) Uani 1 1 d . . .
N2 N 0.2853(3) 0.6744(2) -0.01409(13) 0.0403(5) Uani 1 1 d . . .
N3 N 0.4474(3) 1.0912(2) 0.05411(13) 0.0427(5) Uani 1 1 d . . .
N4 N 0.3588(3) 1.1864(2) 0.06340(13) 0.0416(5) Uani 1 1 d . . .
N5 N 0.2768(4) 1.2772(3) 0.07380(19) 0.0723(9) Uani 1 1 d . . .
N6 N 0.1231(4) 0.9047(3) 0.08783(16) 0.0673(8) Uani 1 1 d . . .
N7 N -0.0122(3) 0.9596(2) 0.08152(12) 0.0420(5) Uani 1 1 d . . .
N8 N -0.1478(3) 1.0124(3) 0.07887(14) 0.0563(7) Uani 1 1 d . . .
C1 C 0.5785(4) 0.8376(3) 0.17048(17) 0.0493(7) Uani 1 1 d . . .
H1A H 0.6069 0.9271 0.1700 0.059 Uiso 1 1 calc R . .
C2 C 0.6386(4) 0.7642(3) 0.23497(18) 0.0558(8) Uani 1 1 d . . .
H2A H 0.7052 0.8040 0.2765 0.067 Uiso 1 1 calc R . .
C3 C 0.5974(4) 0.6319(3) 0.23593(18) 0.0568(8) Uani 1 1 d . . .
H3A H 0.6340 0.5805 0.2784 0.068 Uiso 1 1 calc R . .
C4 C 0.5006(4) 0.5767(3) 0.17241(17) 0.0536(8) Uani 1 1 d . . .
H4A H 0.4721 0.4872 0.1712 0.064 Uiso 1 1 calc R . .
C5 C 0.4465(3) 0.6568(3) 0.11066(16) 0.0411(6) Uani 1 1 d . . .
C6 C 0.3462(4) 0.6010(3) 0.04129(16) 0.0445(6) Uani 1 1 d . . .
H6A H 0.3271 0.5102 0.0380 0.053 Uiso 1 1 calc R . .
C7 C 0.1935(4) 0.6150(3) -0.08045(16) 0.0453(7) Uani 1 1 d . . .
C8 C 0.1095(4) 0.4925(3) -0.08106(17) 0.0502(7) Uani 1 1 d . . .
H8A H 0.1121 0.4450 -0.0365 0.060 Uiso 1 1 calc R . .
C9 C 0.0226(4) 0.4421(4) -0.1477(2) 0.0624(9) Uani 1 1 d . . .
H9A H -0.0344 0.3609 -0.1478 0.075 Uiso 1 1 calc R . .
C10 C 0.0196(5) 0.5102(4) -0.2134(2) 0.0735(11) Uani 1 1 d . . .
H10A H -0.0401 0.4755 -0.2581 0.088 Uiso 1 1 calc R . .
C11 C 0.1047(6) 0.6301(4) -0.2141(2) 0.0738(11) Uani 1 1 d . . .
H11A H 0.1058 0.6749 -0.2594 0.089 Uiso 1 1 calc R . .
C12 C 0.1880(5) 0.6838(3) -0.14782(18) 0.0598(9) Uani 1 1 d . . .
H12A H 0.2409 0.7666 -0.1481 0.072 Uiso 1 1 calc R . .

loop_
_atom_site_aniso_label
_atom_site_aniso_U_11
_atom_site_aniso_U_22
_atom_site_aniso_U_33
_atom_site_aniso_U_23
_atom_site_aniso_U_13
_atom_site_aniso_U_12
Mn1 0.0378(2) 0.0304(2) 0.0465(3) 0.00423(18) 0.00843(17) 0.00477(17)
N1 0.0381(12) 0.0364(12) 0.0469(13) 0.0018(10) 0.0056(10) 0.0034(9)
N2 0.0409(13) 0.0373(12) 0.0431(13) -0.0009(10) 0.0075(10) 0.0014(10)
N3 0.0463(13) 0.0302(11) 0.0535(14) 0.0015(10) 0.0136(11) 0.0051(10)
N4 0.0495(14) 0.0332(12) 0.0430(13) 0.0016(10) 0.0103(11) 0.0051(10)
N5 0.085(2) 0.0437(16) 0.092(2) 0.0003(14) 0.0255(18) 0.0222(15)
N6 0.0514(16) 0.088(2) 0.0670(18) 0.0277(16) 0.0227(14) 0.0269(15)
N7 0.0410(14) 0.0483(13) 0.0376(12) 0.0085(10) 0.0085(10) 0.0042(11)
N8 0.0471(15) 0.0671(17) 0.0545(16) 0.0082(13) 0.0066(12) 0.0189(13)
C1 0.0501(17) 0.0415(15) 0.0552(18) -0.0018(13) 0.0043(14) -0.0002(13)
C2 0.057(2) 0.062(2) 0.0464(18) -0.0048(15) 0.0001(15) 0.0053(15)
C3 0.059(2) 0.062(2) 0.0472(18) 0.0107(14) -0.0002(15) 0.0067(15)
C4 0.0613(19) 0.0424(16) 0.0555(19) 0.0121(13) 0.0033(15) 0.0031(14)
C5 0.0393(15) 0.0348(14) 0.0496(17) 0.0048(12) 0.0078(13) 0.0061(11)
C6 0.0511(16) 0.0313(13) 0.0507(16) 0.0032(12) 0.0060(13) 0.0015(12)
C7 0.0464(16) 0.0437(16) 0.0452(16) -0.0062(13) 0.0050(13) 0.0075(12)
C8 0.0497(17) 0.0514(17) 0.0503(17) -0.0080(14) 0.0098(14) -0.0049(14)
C9 0.058(2) 0.066(2) 0.062(2) -0.0184(17) 0.0050(17) -0.0072(16)
C10 0.078(3) 0.073(3) 0.063(2) -0.0179(19) -0.0124(19) 0.013(2)
C11 0.105(3) 0.063(2) 0.0471(19) 0.0022(16) -0.0091(19) 0.019(2)
C12 0.084(2) 0.0427(17) 0.0510(19) 0.0020(14) 0.0026(17) 0.0047(16)

loop_
_atom_type_symbol
_atom_type_description
_atom_type_scat_dispersion_real
_atom_type_scat_dispersion_imag
_atom_type_scat_source
C C 0.0033 0.0016 'International Tables Vol C Tables 4.2.6.8 and 6.1.1.4'
H H 0.0000 0.0000 'International Tables Vol C Tables 4.2.6.8 and 6.1.1.4'
N N 0.0061 0.0033 'International Tables Vol C Tables 4.2.6.8 and 6.1.1.4'
Mn Mn 0.3368 0.7283 'International Tables Vol C Tables 4.2.6.8 and 6.1.1.4'

loop_
_geom_angle_atom_site_label_1
_geom_angle_atom_site_label_2
_geom_angle_atom_site_label_3
_geom_angle
_geom_angle_site_symmetry_1
_geom_angle_site_symmetry_3
_geom_angle_publ_flag
N8 Mn1 N6 90.92(10) 3_575 . ?
N8 Mn1 N3 94.62(10) 3_575 . ?
N6 Mn1 N3 93.78(10) . . ?
N8 Mn1 N3 92.21(9) 3_575 3_675 ?
N6 Mn1 N3 173.55(10) . 3_675 ?
N3 Mn1 N3 80.35(9) . 3_675 ?
N8 Mn1 N1 171.29(9) 3_575 . ?
N6 Mn1 N1 83.12(9) . . ?
N3 Mn1 N1 92.12(8) . . ?
N3 Mn1 N1 94.36(8) 3_675 . ?
N8 Mn1 N2 101.02(10) 3_575 . ?
N6 Mn1 N2 93.14(10) . . ?
N3 Mn1 N2 162.78(8) . . ?
N3 Mn1 N2 91.79(8) 3_675 . ?
N1 Mn1 N2 73.09(8) . . ?
C1 N1 C5 117.9(2) . . ?
C1 N1 Mn1 126.69(19) . . ?
C5 N1 Mn1 114.32(18) . . ?
C6 N2 C7 119.1(2) . . ?
C6 N2 Mn1 112.62(19) . . ?
C7 N2 Mn1 128.18(17) . . ?
N4 N3 Mn1 122.07(19) . . ?
N4 N3 Mn1 122.32(18) . 3_675 ?
Mn1 N3 Mn1 99.65(9) . 3_675 ?
N5 N4 N3 178.5(3) . . ?
N7 N6 Mn1 130.7(2) . . ?
N8 N7 N6 176.6(3) . . ?
N7 N8 Mn1 133.4(2) . 3_575 ?
N1 C1 C2 123.2(3) . . ?
C3 C2 C1 118.7(3) . . ?
C2 C3 C4 118.6(3) . . ?
C3 C4 C5 119.0(3) . . ?
N1 C5 C4 122.7(3) . . ?
N1 C5 C6 116.8(2) . . ?
C4 C5 C6 120.5(3) . . ?
N2 C6 C5 121.4(2) . . ?
C12 C7 C8 118.9(3) . . ?
C12 C7 N2 117.6(3) . . ?
C8 C7 N2 123.6(3) . . ?
C9 C8 C7 120.0(3) . . ?
C10 C9 C8 120.5(3) . . ?
C9 C10 C11 120.3(3) . . ?
C12 C11 C10 120.0(3) . . ?
C11 C12 C7 120.3(3) . . ?

loop_
_geom_bond_atom_site_label_1
_geom_bond_atom_site_label_2
_geom_bond_distance
_geom_bond_site_symmetry_2
_geom_bond_publ_flag
Mn1 N8 2.172(2) 3_575 ?
Mn1 N6 2.224(3) . ?
Mn1 N3 2.225(2) . ?
Mn1 N3 2.232(2) 3_675 ?
Mn1 N1 2.273(2) . ?
Mn1 N2 2.335(2) . ?
N1 C1 1.321(4) . ?
N1 C5 1.338(3) . ?
N2 C6 1.271(3) . ?
N2 C7 1.423(3) . ?
N3 N4 1.203(3) . ?
N3 Mn1 2.232(2) 3_675 ?
N4 N5 1.143(3) . ?
N6 N7 1.168(3) . ?
N7 N8 1.164(3) . ?
N8 Mn1 2.172(2) 3_575 ?
C1 C2 1.393(4) . ?
C2 C3 1.375(4) . ?
C3 C4 1.382(4) . ?
C4 C5 1.384(4) . ?
C5 C6 1.474(4) . ?
C7 C12 1.388(4) . ?
C7 C8 1.394(4) . ?
C8 C9 1.376(4) . ?
C9 C10 1.361(5) . ?
C10 C11 1.378(5) . ?
C11 C12 1.374(5) . ?
